data_4510519
loop_
_publ_author_name
'Phukan, Nithi'
'Baruah, Jubaraj B.'

_publ_section_title
;
 Polymorphs of 1-(5-Methylthiazol-2-yl)-3-phenylthiourea and Various
 Anion-Assisted Assemblies of Two Positional Isomers
;
_journal_issue 5
_journal_name_full 'Crystal Growth &amp; Design'
_journal_page_first 2640
_journal_paper_doi 10.1021/cg5003379
_journal_volume 14
_journal_year 2014
_chemical_formula_sum 'C11 H12 Cl N3 S2'
_chemical_formula_weight 285.81
_chemical_name_systematic
; 
 ? 
;
_space_group_IT_number 2
_symmetry_cell_setting triclinic
_symmetry_space_group_name_Hall '-P 1'
_symmetry_space_group_name_H-M 'P -1'
_atom_sites_solution_hydrogens geom
_atom_sites_solution_primary direct
_atom_sites_solution_secondary difmap
_audit_creation_method SHELXL-97
_cell_angle_alpha 73.592(5)
_cell_angle_beta 86.432(5)
_cell_angle_gamma 89.798(5)
_cell_formula_units_Z 8
_cell_length_a 9.6400(6)
_cell_length_b 15.4273(9)
_cell_length_c 19.1760(11)
_cell_measurement_temperature 296(2)
_cell_volume 2730.1(3)
_computing_structure_refinement 'SHELXL-97 (Sheldrick, 1997)'
_computing_structure_solution 'SHELXS-97 (Sheldrick, 1990)'
_diffrn_ambient_temperature 296(2)
_diffrn_measured_fraction_theta_full 0.982
_diffrn_measured_fraction_theta_max 0.982
_diffrn_radiation_monochromator graphite
_diffrn_radiation_source 'fine-focus sealed tube'
_diffrn_radiation_type MoK\a
_diffrn_radiation_wavelength 0.71073
_diffrn_reflns_av_R_equivalents 0.0307
_diffrn_reflns_av_sigmaI/netI 0.0506
_diffrn_reflns_limit_h_max 11
_diffrn_reflns_limit_h_min -8
_diffrn_reflns_limit_k_max 18
_diffrn_reflns_limit_k_min -18
_diffrn_reflns_limit_l_max 23
_diffrn_reflns_limit_l_min -22
_diffrn_reflns_number 19312
_diffrn_reflns_theta_full 25.50
_diffrn_reflns_theta_max 25.50
_diffrn_reflns_theta_min 2.92
_exptl_absorpt_coefficient_mu 0.567
_exptl_absorpt_correction_type none
_exptl_crystal_colour colorless
_exptl_crystal_density_diffrn 1.391
_exptl_crystal_density_method 'not measured'
_exptl_crystal_description block
_exptl_crystal_F_000 1184
_exptl_crystal_size_max .32
_exptl_crystal_size_mid .24
_exptl_crystal_size_min .12
_refine_diff_density_max 0.340
_refine_diff_density_min -0.299
_refine_diff_density_rms 0.046
_refine_ls_extinction_method none
_refine_ls_goodness_of_fit_ref 0.995
_refine_ls_hydrogen_treatment mixed
_refine_ls_matrix_type full
_refine_ls_number_parameters 761
_refine_ls_number_reflns 9999
_refine_ls_number_restraints 0
_refine_ls_restrained_S_all 0.995
_refine_ls_R_factor_all 0.0712
_refine_ls_R_factor_gt 0.0451
_refine_ls_shift/su_max 0.000
_refine_ls_shift/su_mean 0.000
_refine_ls_structure_factor_coef Fsqd
_refine_ls_weighting_details 'calc w=1/[\s^2^(Fo^2^)+(0.0000P)^2^+2.0000P] where P=(Fo^2^+2Fc^2^)/3'
_refine_ls_weighting_scheme calc
_refine_ls_wR_factor_gt 0.0734
_refine_ls_wR_factor_ref 0.0867
_reflns_number_gt 6880
_reflns_number_total 9999
_reflns_threshold_expression >2sigma(I)
_cod_data_source_file 1a.cif
_cod_data_source_block 1a
_cod_depositor_comments
;
The following automatic conversions were performed:

'_symmetry_cell_setting' value 'Triclinic' changed to 'triclinic'
according to
/usr/data/users/saulius/crontab/automatic-downloads/rss-feeds/ACS/lib/dictionaries/cif_core.dic
dictionary named 'cif_core.dic' version 2.4.2 from 2011-04-26.

Automatic conversion script
Id: cif_fix_values 2281 2013-09-26 08:29:07Z andrius 

 Adding full bibliography for 4510508--4510523.cif.
;
_cod_original_sg_symbol_H-M 'P-1   '
_cod_database_code 4510519

loop_
_symmetry_equiv_pos_as_xyz
'x, y, z'
'-x, -y, -z'

loop_
_atom_site_label
_atom_site_type_symbol
_atom_site_fract_x
_atom_site_fract_y
_atom_site_fract_z
_atom_site_U_iso_or_equiv
_atom_site_adp_type
_atom_site_occupancy
_atom_site_symmetry_multiplicity
_atom_site_calc_flag
_atom_site_refinement_flags
Cl1 Cl 0.50635(8) 0.40676(5) 0.19793(4) 0.0525(2) Uani 1 1 d .
Cl3 Cl 0.48698(8) 0.15096(5) 0.30581(4) 0.05007(19) Uani 1 1 d .
S1 S 0.00207(8) 0.35096(5) 0.35396(4) 0.0490(2) Uani 1 1 d .
Cl4 Cl 0.57105(8) 0.90167(5) 0.21492(4) 0.0525(2) Uani 1 1 d .
Cl2 Cl 0.41967(8) 0.65547(5) 0.29583(4) 0.0512(2) Uani 1 1 d .
S5 S 0.98616(8) 0.21631(5) 0.13956(4) 0.0500(2) Uani 1 1 d .
S3 S 0.31282(9) 0.76342(5) 0.00671(4) 0.0515(2) Uani 1 1 d .
S7 S 0.70574(10) 0.79389(6) 0.49581(4) 0.0574(2) Uani 1 1 d .
S6 S 1.05225(9) 0.40568(6) 0.13913(5) 0.0632(2) Uani 1 1 d .
S2 S -0.06370(9) 0.16039(6) 0.35727(6) 0.0669(3) Uani 1 1 d .
S4 S 0.25231(12) 0.95781(7) -0.01240(5) 0.0770(3) Uani 1 1 d .
C6 C 0.1290(3) -0.0009(2) 0.31743(16) 0.0483(8) Uani 1 1 d .
C11 C 0.2335(4) -0.0543(2) 0.30106(19) 0.0578(9) Uani 1 1 d .
C10 C 0.2067(5) -0.1410(3) 0.2991(2) 0.0702(11) Uani 1 1 d .
C7 C -0.0053(4) -0.0343(3) 0.3310(2) 0.0805(13) Uani 1 1 d .
C9 C 0.0743(5) -0.1752(3) 0.3137(2) 0.0823(13) Uani 1 1 d .
C8 C -0.0305(5) -0.1221(3) 0.3293(3) 0.0972(16) Uani 1 1 d .
C5 C 0.1004(3) 0.1574(2) 0.32862(15) 0.0444(7) Uani 1 1 d .
C4 C 0.1535(3) 0.3155(2) 0.32104(15) 0.0424(7) Uani 1 1 d .
C3 C 0.2002(4) 0.4640(2) 0.30738(17) 0.0501(8) Uani 1 1 d .
C2 C 0.0717(3) 0.4597(2) 0.33646(16) 0.0475(8) Uani 1 1 d .
C1 C -0.0096(4) 0.5333(2) 0.35615(19) 0.0687(10) Uani 1 1 d .
H1A H 0.0423 0.5891 0.3394 0.103 Uiso 1 1 calc R
H1B H -0.0266 0.5181 0.4081 0.103 Uiso 1 1 calc R
H1C H -0.0967 0.5399 0.3336 0.103 Uiso 1 1 calc R
C15 C 0.3715(3) 0.7818(2) 0.08386(15) 0.0428(7) Uani 1 1 d .
C17 C 0.3571(3) 1.1034(2) 0.07140(16) 0.0480(8) Uani 1 1 d .
C16 C 0.3415(3) 0.9456(2) 0.06010(15) 0.0459(7) Uani 1 1 d .
C13 C 0.3421(3) 0.6477(2) 0.04120(17) 0.0531(8) Uani 1 1 d .
C14 C 0.3890(4) 0.6296(2) 0.10707(19) 0.0538(9) Uani 1 1 d .
C22 C 0.3885(4) 1.1442(2) 0.12456(19) 0.0537(8) Uani 1 1 d .
C18 C 0.3074(4) 1.1558(2) 0.0069(2) 0.0613(9) Uani 1 1 d .
C20 C 0.3215(4) 1.2874(3) 0.0495(2) 0.0671(11) Uani 1 1 d .
C21 C 0.3714(4) 1.2358(2) 0.1134(2) 0.0608(9) Uani 1 1 d .
C19 C 0.2900(4) 1.2474(3) -0.0031(2) 0.0695(11) Uani 1 1 d .
C12 C 0.3112(4) 0.5834(2) -0.00158(18) 0.0771(12) Uani 1 1 d .
H12A H 0.3280 0.5227 0.0269 0.116 Uiso 1 1 calc R
H12B H 0.3701 0.5975 -0.0457 0.116 Uiso 1 1 calc R
H12C H 0.2156 0.5887 -0.0134 0.116 Uiso 1 1 calc R
C37 C 0.6322(3) 0.7738(2) 0.42274(15) 0.0460(7) Uani 1 1 d .
C39 C 0.6454(3) 0.4521(2) 0.43656(17) 0.0517(8) Uani 1 1 d .
S8 S 0.77268(12) 0.60183(7) 0.50958(6) 0.0820(3) Uani 1 1 d .
C36 C 0.6079(4) 0.9254(2) 0.40166(19) 0.0582(9) Uani 1 1 d .
C35 C 0.6687(4) 0.9088(2) 0.46381(17) 0.0557(8) Uani 1 1 d .
C43 C 0.6244(4) 0.3172(3) 0.3995(3) 0.0766(12) Uani 1 1 d .
C44 C 0.6051(4) 0.4084(3) 0.3869(2) 0.0609(9) Uani 1 1 d .
C40 C 0.7035(4) 0.4031(3) 0.4990(2) 0.0700(11) Uani 1 1 d .
C42 C 0.6814(5) 0.2684(3) 0.4616(3) 0.0816(13) Uani 1 1 d .
C41 C 0.7211(5) 0.3109(3) 0.5104(3) 0.0830(13) Uani 1 1 d .
C34 C 0.7096(4) 0.9738(2) 0.50448(19) 0.0816(12) Uani 1 1 d .
H34A H 0.6820 1.0336 0.4790 0.122 Uiso 1 1 calc R
H34B H 0.8086 0.9729 0.5079 0.122 Uiso 1 1 calc R
H34C H 0.6645 0.9564 0.5525 0.122 Uiso 1 1 calc R
C27 C 0.8884(3) 0.4076(2) 0.16825(15) 0.0437(7) Uani 1 1 d .
C28 C 0.8545(3) 0.5669(2) 0.17597(17) 0.0507(8) Uani 1 1 d .
C33 C 0.7543(4) 0.6146(2) 0.20323(18) 0.0530(8) Uani 1 1 d .
C32 C 0.7776(4) 0.7029(2) 0.2017(2) 0.0654(10) Uani 1 1 d .
C31 C 0.9008(5) 0.7443(3) 0.1736(3) 0.0864(14) Uani 1 1 d .
C29 C 0.9789(4) 0.6080(3) 0.1476(3) 0.0889(15) Uani 1 1 d .
C30 C 1.0009(5) 0.6973(3) 0.1477(3) 0.114(2) Uani 1 1 d .
C26 C 0.8361(3) 0.2491(2) 0.17610(15) 0.0423(7) Uani 1 1 d .
C25 C 0.7888(4) 0.1020(2) 0.18437(18) 0.0512(8) Uani 1 1 d .
C24 C 0.9166(3) 0.1078(2) 0.15375(16) 0.0490(8) Uani 1 1 d .
C23 C 1.0007(3) 0.0360(2) 0.13341(19) 0.0643(10) Uani 1 1 d .
H23A H 0.9460 -0.0185 0.1438 0.096 Uiso 1 1 calc R
H23B H 1.0819 0.0248 0.1610 0.096 Uiso 1 1 calc R
H23C H 1.0284 0.0557 0.0824 0.096 Uiso 1 1 calc R
N3 N 0.1693(3) 0.08832(18) 0.31451(15) 0.0503(7) Uani 1 1 d .
N1 N 0.2464(3) 0.38233(18) 0.29954(14) 0.0475(6) Uani 1 1 d .
N2 N 0.1875(3) 0.23249(17) 0.31578(14) 0.0467(6) Uani 1 1 d .
N5 N 0.3854(3) 0.86123(17) 0.09966(14) 0.0465(6) Uani 1 1 d .
N6 N 0.3805(3) 1.00962(18) 0.08964(15) 0.0521(7) Uani 1 1 d .
N4 N 0.4056(3) 0.70578(18) 0.13048(14) 0.0501(7) Uani 1 1 d .
N12 N 0.5865(3) 0.84888(18) 0.37921(15) 0.0520(7) Uani 1 1 d .
N10 N 0.6186(3) 0.54587(19) 0.41813(15) 0.0552(7) Uani 1 1 d .
N11 N 0.6157(3) 0.69495(18) 0.40711(15) 0.0516(7) Uani 1 1 d .
N8 N 0.8034(3) 0.33081(17) 0.18470(13) 0.0454(6) Uani 1 1 d .
N9 N 0.8168(3) 0.47674(18) 0.18078(15) 0.0527(7) Uani 1 1 d .
N7 N 0.7433(3) 0.18205(18) 0.19665(14) 0.0479(6) Uani 1 1 d .
C38 C 0.6666(3) 0.6116(2) 0.44439(16) 0.0495(8) Uani 1 1 d .
H18 H 0.288(3) 1.129(2) -0.0267(17) 0.066(11) Uiso 1 1 d .
H22 H 0.424(3) 1.110(2) 0.1678(16) 0.060(10) Uiso 1 1 d .
H14 H 0.413(3) 0.574(2) 0.1343(16) 0.058(10) Uiso 1 1 d .
H3 H 0.263(3) 0.5132(19) 0.2942(15) 0.055(9) Uiso 1 1 d .
H2 H 0.274(3) 0.2211(19) 0.3060(15) 0.048(9) Uiso 1 1 d .
H1 H 0.329(3) 0.375(2) 0.2787(16) 0.065(11) Uiso 1 1 d .
H3A H 0.258(4) 0.097(2) 0.3038(17) 0.074(12) Uiso 1 1 d .
H11 H 0.322(3) -0.0309(18) 0.2903(14) 0.046(9) Uiso 1 1 d .
H7 H -0.080(4) 0.000(3) 0.342(2) 0.113(16) Uiso 1 1 d .
H9 H 0.059(4) -0.233(2) 0.3133(19) 0.084(12) Uiso 1 1 d .
H10 H 0.281(3) -0.177(2) 0.2881(16) 0.068(11) Uiso 1 1 d .
H21 H 0.393(3) 1.265(2) 0.1512(18) 0.085(12) Uiso 1 1 d .
H20 H 0.315(4) 1.347(2) 0.0414(19) 0.087(13) Uiso 1 1 d .
H5 H 0.431(3) 0.859(2) 0.1367(16) 0.055(10) Uiso 1 1 d .
H6 H 0.437(3) 0.990(2) 0.1261(17) 0.067(11) Uiso 1 1 d .
H4 H 0.430(3) 0.697(2) 0.1763(17) 0.069(11) Uiso 1 1 d .
H42 H 0.693(4) 0.206(3) 0.4724(19) 0.091(13) Uiso 1 1 d .
H44 H 0.566(3) 0.446(2) 0.3442(17) 0.067(11) Uiso 1 1 d .
H43 H 0.599(4) 0.284(3) 0.366(2) 0.108(15) Uiso 1 1 d .
H41 H 0.762(4) 0.281(3) 0.553(2) 0.093(14) Uiso 1 1 d .
H40 H 0.729(4) 0.432(2) 0.5299(18) 0.079(12) Uiso 1 1 d .
H10A H 0.556(4) 0.565(2) 0.3845(18) 0.076(12) Uiso 1 1 d .
H12 H 0.557(4) 0.853(2) 0.3328(19) 0.084(12) Uiso 1 1 d .
H11A H 0.564(4) 0.695(2) 0.3747(19) 0.080(13) Uiso 1 1 d .
H36 H 0.581(3) 0.9764(19) 0.3735(15) 0.042(8) Uiso 1 1 d .
H7A H 0.659(3) 0.186(2) 0.2196(15) 0.060(10) Uiso 1 1 d .
H8A H 0.715(3) 0.3381(19) 0.1972(14) 0.049(9) Uiso 1 1 d .
H9A H 0.724(3) 0.465(2) 0.1935(17) 0.074(11) Uiso 1 1 d .
H25 H 0.729(3) 0.051(2) 0.1988(15) 0.061(9) Uiso 1 1 d .
H33 H 0.670(3) 0.586(2) 0.2234(16) 0.062(10) Uiso 1 1 d .
H32 H 0.703(4) 0.735(2) 0.2196(17) 0.076(11) Uiso 1 1 d .
H19 H 0.263(4) 1.280(2) -0.0451(19) 0.084(13) Uiso 1 1 d .
H31 H 0.916(4) 0.805(3) 0.171(2) 0.108(14) Uiso 1 1 d .
H29 H 1.052(4) 0.575(3) 0.132(2) 0.113(15) Uiso 1 1 d .
H30 H 1.081(5) 0.727(3) 0.121(2) 0.140(19) Uiso 1 1 d .
H8 H -0.128(4) -0.144(3) 0.335(2) 0.103(14) Uiso 1 1 d .

loop_
_atom_site_aniso_label
_atom_site_aniso_U_11
_atom_site_aniso_U_22
_atom_site_aniso_U_33
_atom_site_aniso_U_23
_atom_site_aniso_U_13
_atom_site_aniso_U_12
Cl1 0.0393(4) 0.0482(4) 0.0672(5) -0.0142(4) 0.0071(4) 0.0017(3)
Cl3 0.0393(4) 0.0484(4) 0.0598(5) -0.0120(4) 0.0018(3) 0.0012(3)
S1 0.0368(4) 0.0541(5) 0.0572(5) -0.0192(4) 0.0044(4) 0.0020(4)
Cl4 0.0620(5) 0.0477(5) 0.0467(4) -0.0089(4) -0.0157(4) -0.0028(4)
Cl2 0.0620(5) 0.0483(4) 0.0431(4) -0.0107(4) -0.0127(4) -0.0031(4)
S5 0.0356(4) 0.0542(5) 0.0626(5) -0.0220(4) 0.0050(4) 0.0010(4)
S3 0.0684(6) 0.0500(5) 0.0375(4) -0.0130(4) -0.0100(4) -0.0009(4)
S7 0.0784(7) 0.0528(5) 0.0424(5) -0.0133(4) -0.0167(4) 0.0021(4)
S6 0.0392(5) 0.0621(6) 0.0908(7) -0.0296(5) 0.0133(4) -0.0023(4)
S2 0.0427(5) 0.0637(6) 0.0953(7) -0.0286(5) 0.0177(5) -0.0032(4)
S4 0.1110(9) 0.0634(6) 0.0673(6) -0.0268(5) -0.0501(6) 0.0236(6)
C6 0.046(2) 0.0490(19) 0.0499(19) -0.0152(16) 0.0012(14) -0.0013(15)
C11 0.049(2) 0.050(2) 0.073(2) -0.0150(18) -0.0053(18) 0.0046(17)
C10 0.071(3) 0.054(2) 0.086(3) -0.021(2) -0.006(2) 0.013(2)
C7 0.060(3) 0.064(3) 0.122(4) -0.038(3) 0.023(2) -0.012(2)
C9 0.089(4) 0.051(2) 0.106(3) -0.025(2) 0.013(3) -0.012(2)
C8 0.071(3) 0.076(3) 0.150(4) -0.049(3) 0.029(3) -0.024(3)
C5 0.0394(18) 0.0496(19) 0.0420(17) -0.0101(15) -0.0001(13) 0.0002(14)
C4 0.0337(17) 0.0506(19) 0.0429(17) -0.0138(15) -0.0003(13) 0.0022(14)
C3 0.049(2) 0.047(2) 0.054(2) -0.0141(17) -0.0016(16) -0.0030(16)
C2 0.049(2) 0.0497(19) 0.0464(18) -0.0166(16) -0.0077(15) 0.0033(15)
C1 0.071(3) 0.064(2) 0.077(3) -0.030(2) -0.0066(19) 0.0162(19)
C15 0.0420(18) 0.0502(19) 0.0364(16) -0.0119(15) -0.0046(13) 0.0010(14)
C17 0.049(2) 0.0459(19) 0.0480(19) -0.0107(16) -0.0025(15) -0.0026(15)
C16 0.0461(19) 0.0509(19) 0.0405(17) -0.0124(15) -0.0044(13) 0.0007(15)
C13 0.064(2) 0.0486(19) 0.0446(19) -0.0117(16) 0.0021(16) -0.0076(16)
C14 0.064(2) 0.042(2) 0.052(2) -0.0088(18) -0.0007(17) 0.0025(17)
C22 0.060(2) 0.052(2) 0.048(2) -0.0116(18) -0.0026(16) -0.0046(17)
C18 0.069(3) 0.055(2) 0.058(2) -0.012(2) -0.0120(18) 0.0006(18)
C20 0.067(3) 0.048(2) 0.082(3) -0.014(2) 0.012(2) -0.0021(19)
C21 0.065(2) 0.056(2) 0.064(2) -0.021(2) 0.0057(19) -0.0053(18)
C19 0.073(3) 0.056(2) 0.065(3) 0.006(2) -0.003(2) 0.006(2)
C12 0.116(4) 0.054(2) 0.066(2) -0.024(2) -0.003(2) -0.008(2)
C37 0.0463(19) 0.0507(19) 0.0396(17) -0.0100(15) -0.0055(13) 0.0050(15)
C39 0.053(2) 0.053(2) 0.0479(19) -0.0145(17) 0.0006(15) 0.0019(16)
S8 0.1117(9) 0.0715(7) 0.0787(7) -0.0365(6) -0.0581(6) 0.0335(6)
C36 0.067(2) 0.052(2) 0.051(2) -0.0068(19) -0.0034(17) 0.0098(18)
C35 0.067(2) 0.050(2) 0.049(2) -0.0142(17) 0.0017(16) -0.0013(17)
C43 0.075(3) 0.068(3) 0.092(3) -0.037(3) 0.017(2) -0.012(2)
C44 0.063(2) 0.060(2) 0.063(2) -0.023(2) -0.0003(18) -0.0061(19)
C40 0.092(3) 0.059(2) 0.059(2) -0.014(2) -0.010(2) 0.007(2)
C42 0.081(3) 0.055(3) 0.104(4) -0.022(3) 0.027(3) -0.004(2)
C41 0.100(4) 0.066(3) 0.071(3) -0.002(3) -0.001(2) 0.007(2)
C34 0.122(4) 0.062(2) 0.065(2) -0.024(2) -0.004(2) -0.008(2)
C27 0.0374(17) 0.0488(18) 0.0458(18) -0.0151(15) -0.0014(13) 0.0005(14)
C28 0.0399(19) 0.0490(19) 0.066(2) -0.0210(17) 0.0001(15) 0.0026(15)
C33 0.048(2) 0.050(2) 0.062(2) -0.0167(17) -0.0027(17) 0.0041(16)
C32 0.065(3) 0.058(2) 0.079(3) -0.029(2) -0.007(2) 0.009(2)
C31 0.078(3) 0.058(3) 0.133(4) -0.045(3) 0.001(3) -0.010(2)
C29 0.052(3) 0.069(3) 0.153(4) -0.051(3) 0.033(3) -0.011(2)
C30 0.077(4) 0.082(3) 0.191(6) -0.064(4) 0.045(4) -0.033(3)
C26 0.0308(16) 0.0503(18) 0.0462(17) -0.0143(15) -0.0022(13) 0.0029(14)
C25 0.048(2) 0.047(2) 0.060(2) -0.0166(17) -0.0047(16) -0.0020(16)
C24 0.0411(19) 0.054(2) 0.0561(19) -0.0225(17) -0.0066(15) 0.0016(15)
C23 0.058(2) 0.062(2) 0.083(3) -0.038(2) -0.0073(18) 0.0093(18)
N3 0.0365(16) 0.0511(17) 0.0656(18) -0.0214(14) 0.0018(13) 0.0004(13)
N1 0.0353(16) 0.0546(17) 0.0531(16) -0.0175(14) 0.0037(12) -0.0041(13)
N2 0.0318(15) 0.0503(16) 0.0600(17) -0.0202(14) 0.0047(12) 0.0016(12)
N5 0.0548(17) 0.0488(16) 0.0392(15) -0.0153(13) -0.0141(12) 0.0030(13)
N6 0.0624(19) 0.0454(16) 0.0498(17) -0.0117(14) -0.0205(14) -0.0014(13)
N4 0.0602(18) 0.0513(17) 0.0358(15) -0.0057(14) -0.0106(13) 0.0058(13)
N12 0.0590(18) 0.0529(17) 0.0440(16) -0.0117(14) -0.0116(13) 0.0069(13)
N10 0.069(2) 0.0526(17) 0.0476(17) -0.0169(14) -0.0188(14) 0.0091(14)
N11 0.0609(19) 0.0509(17) 0.0468(17) -0.0166(14) -0.0189(14) 0.0074(13)
N8 0.0293(15) 0.0480(16) 0.0586(16) -0.0162(13) 0.0064(12) 0.0013(12)
N9 0.0353(16) 0.0502(17) 0.0756(19) -0.0247(15) 0.0055(14) 0.0002(13)
N7 0.0325(15) 0.0537(17) 0.0572(17) -0.0164(14) 0.0029(12) -0.0028(13)
C38 0.055(2) 0.0515(19) 0.0438(18) -0.0159(16) -0.0091(15) 0.0116(16)

loop_
_atom_type_symbol
_atom_type_description
_atom_type_scat_dispersion_real
_atom_type_scat_dispersion_imag
_atom_type_scat_source
C C 0.0033 0.0016 'International Tables Vol C Tables 4.2.6.8 and 6.1.1.4'
H H 0.0000 0.0000 'International Tables Vol C Tables 4.2.6.8 and 6.1.1.4'
N N 0.0061 0.0033 'International Tables Vol C Tables 4.2.6.8 and 6.1.1.4'
S S 0.1246 0.1234 'International Tables Vol C Tables 4.2.6.8 and 6.1.1.4'
Cl Cl 0.1484 0.1585 'International Tables Vol C Tables 4.2.6.8 and 6.1.1.4'

loop_
_geom_angle_atom_site_label_1
_geom_angle_atom_site_label_2
_geom_angle_atom_site_label_3
_geom_angle
C4 S1 C2 90.44(15)
C26 S5 C24 90.50(15)
C15 S3 C13 90.28(15)
C37 S7 C35 90.54(15)
C11 C6 C7 119.5(3)
C11 C6 N3 115.5(3)
C7 C6 N3 124.8(3)
C10 C11 C6 121.2(4)
C9 C10 C11 119.7(4)
C6 C7 C8 118.6(4)
C10 C9 C8 119.4(4)
C9 C8 C7 121.5(4)
N3 C5 N2 110.5(3)
N3 C5 S2 128.3(2)
N2 C5 S2 121.3(2)
N1 C4 N2 119.6(3)
N1 C4 S1 111.1(2)
N2 C4 S1 129.3(2)
C2 C3 N1 113.1(3)
C3 C2 C1 128.0(3)
C3 C2 S1 110.8(2)
C1 C2 S1 121.2(2)
N4 C15 N5 120.4(3)
N4 C15 S3 111.3(2)
N5 C15 S3 128.3(2)
C18 C17 C22 119.2(3)
C18 C17 N6 126.0(3)
C22 C17 N6 114.8(3)
N6 C16 N5 110.9(2)
N6 C16 S4 127.9(3)
N5 C16 S4 121.3(2)
C14 C13 C12 128.5(3)
C14 C13 S3 110.5(2)
C12 C13 S3 121.0(2)
C13 C14 N4 113.3(3)
C21 C22 C17 120.6(3)
C19 C18 C17 119.3(4)
C19 C20 C21 119.6(4)
C20 C21 C22 120.0(4)
C20 C19 C18 121.3(4)
N12 C37 N11 119.9(3)
N12 C37 S7 111.1(2)
N11 C37 S7 128.9(2)
C40 C39 C44 119.4(3)
C40 C39 N10 125.4(3)
C44 C39 N10 115.2(3)
C35 C36 N12 113.5(3)
C36 C35 C34 128.9(3)
C36 C35 S7 110.3(3)
C34 C35 S7 120.8(3)
C42 C43 C44 120.3(4)
C43 C44 C39 120.4(4)
C39 C40 C41 118.9(4)
C41 C42 C43 119.5(4)
C42 C41 C40 121.5(5)
N9 C27 N8 109.9(3)
N9 C27 S6 128.6(2)
N8 C27 S6 121.6(2)
C29 C28 C33 119.4(3)
C29 C28 N9 125.6(3)
C33 C28 N9 115.0(3)
C32 C33 C28 120.8(3)
C31 C32 C33 120.2(4)
C32 C31 C30 119.3(4)
C28 C29 C30 118.7(4)
C31 C30 C29 121.6(4)
N7 C26 N8 119.6(3)
N7 C26 S5 111.5(2)
N8 C26 S5 128.9(2)
C24 C25 N7 113.4(3)
C25 C24 C23 128.8(3)
C25 C24 S5 110.5(2)
C23 C24 S5 120.6(2)
C5 N3 C6 132.9(3)
C4 N1 C3 114.5(3)
C4 N2 C5 127.5(3)
C15 N5 C16 127.5(3)
C16 N6 C17 132.2(3)
C15 N4 C14 114.6(3)
C37 N12 C36 114.5(3)
C38 N10 C39 131.2(3)
C37 N11 C38 126.8(3)
C26 N8 C27 127.4(3)
C27 N9 C28 132.7(3)
C26 N7 C25 114.1(3)
N10 C38 N11 110.7(3)
N10 C38 S8 128.0(3)
N11 C38 S8 121.4(2)

loop_
_geom_bond_atom_site_label_1
_geom_bond_atom_site_label_2
_geom_bond_distance
S1 C4 1.704(3)
S1 C2 1.744(3)
S5 C26 1.705(3)
S5 C24 1.748(3)
S3 C15 1.712(3)
S3 C13 1.748(3)
S7 C37 1.712(3)
S7 C35 1.747(3)
S6 C27 1.645(3)
S2 C5 1.647(3)
S4 C16 1.645(3)
C6 C11 1.375(4)
C6 C7 1.376(5)
C6 N3 1.417(4)
C11 C10 1.375(5)
C10 C9 1.365(5)
C7 C8 1.387(5)
C9 C8 1.370(6)
C5 N3 1.336(4)
C5 N2 1.388(3)
C4 N1 1.325(3)
C4 N2 1.350(4)
C3 C2 1.320(4)
C3 N1 1.380(4)
C2 C1 1.498(4)
C15 N4 1.313(4)
C15 N5 1.352(4)
C17 C18 1.384(4)
C17 C22 1.389(4)
C17 N6 1.411(4)
C16 N6 1.335(3)
C16 N5 1.388(4)
C13 C14 1.323(4)
C13 C12 1.496(4)
C14 N4 1.384(4)
C22 C21 1.378(5)
C18 C19 1.383(5)
C20 C19 1.372(5)
C20 C21 1.373(5)
C37 N12 1.314(4)
C37 N11 1.345(4)
C39 C40 1.375(5)
C39 C44 1.387(4)
C39 N10 1.415(4)
S8 C38 1.638(3)
C36 C35 1.320(4)
C36 N12 1.386(4)
C35 C34 1.501(4)
C43 C42 1.362(6)
C43 C44 1.373(5)
C40 C41 1.388(5)
C42 C41 1.359(6)
C27 N9 1.339(4)
C27 N8 1.392(3)
C28 C29 1.366(5)
C28 C33 1.377(4)
C28 N9 1.415(4)
C33 C32 1.374(5)
C32 C31 1.356(5)
C31 C30 1.358(6)
C29 C30 1.394(5)
C26 N7 1.326(3)
C26 N8 1.350(4)
C25 C24 1.323(4)
C25 N7 1.386(4)
C24 C23 1.494(4)
N10 C38 1.347(4)
N11 C38 1.387(4)
